data_7133046
loop_
_publ_author_name
'Tao, Li'
'Wang, He'
'Liu, Xiao-Fei'
'Ren, Wei-Min'
'Lu, Xiao-Bing'
'Zhang, Wen-Zhen'

_publ_section_title
;
 Electrochemical ring-opening carboxylation of cyclic carbonate with
 carbon dioxide.
;
_journal_issue 44
_journal_name_full 'Chemical communications (Cambridge, England)'
_journal_page_first 5735
_journal_page_last 5738
_journal_paper_doi 10.1039/d4cc01695e
_journal_volume 60
_journal_year 2024
_chemical_formula_moiety 'C17 H18 O5'
_chemical_formula_sum 'C17 H18 O5'
_chemical_formula_weight 302.31
_space_group_crystal_system triclinic
_space_group_IT_number 2
_space_group_name_Hall '-P 1'
_space_group_name_H-M_alt 'P -1'
_atom_sites_solution_hydrogens geom
_atom_sites_solution_primary dual
_audit_creation_date 2023-02-26
_audit_creation_method
;
Olex2 1.2
(compiled 2017.03.28 svn.r3405 for OlexSys, GUI svn.r5335)
;
_audit_update_record
;
2023-03-03 deposited with the CCDC.	2024-05-08 downloaded from the CCDC.
;
_cell_angle_alpha 99.886(3)
_cell_angle_beta 92.872(3)
_cell_angle_gamma 108.302(3)
_cell_formula_units_Z 2
_cell_length_a 5.8137(4)
_cell_length_b 8.5017(5)
_cell_length_c 16.6639(10)
_cell_measurement_reflns_used 4407
_cell_measurement_temperature 296(2)
_cell_measurement_theta_max 74.55
_cell_measurement_theta_min 2.71
_cell_volume 765.58(8)
_computing_cell_refinement 'SAINT V8.40A (?, 2016)'
_computing_data_reduction 'SAINT V8.40A (?, 2016)'
_computing_molecular_graphics 'Olex2 (Dolomanov et al., 2009)'
_computing_publication_material 'Olex2 (Dolomanov et al., 2009)'
_computing_structure_refinement 'ShelXL (Sheldrick, 2015)'
_computing_structure_solution 'ShelXT (Sheldrick, 2015)'
_diffrn_ambient_temperature 296.5
_diffrn_measured_fraction_theta_full 0.974
_diffrn_measured_fraction_theta_max 0.967
_diffrn_measurement_device_type 'CCD area detector'
_diffrn_measurement_method 'phi and omega scans'
_diffrn_radiation_monochromator graphite
_diffrn_radiation_type CuK\a
_diffrn_radiation_wavelength 1.54178
_diffrn_reflns_av_R_equivalents 0.0264
_diffrn_reflns_av_unetI/netI 0.0305
_diffrn_reflns_Laue_measured_fraction_full 0.974
_diffrn_reflns_Laue_measured_fraction_max 0.967
_diffrn_reflns_limit_h_max 7
_diffrn_reflns_limit_h_min -7
_diffrn_reflns_limit_k_max 10
_diffrn_reflns_limit_k_min -9
_diffrn_reflns_limit_l_max 20
_diffrn_reflns_limit_l_min -20
_diffrn_reflns_number 7734
_diffrn_reflns_point_group_measured_fraction_full 0.974
_diffrn_reflns_point_group_measured_fraction_max 0.967
_diffrn_reflns_theta_full 67.679
_diffrn_reflns_theta_max 74.540
_diffrn_reflns_theta_min 2.708
_exptl_absorpt_coefficient_mu 0.799
_exptl_absorpt_correction_T_max 0.7538
_exptl_absorpt_correction_T_min 0.6609
_exptl_absorpt_correction_type none
_exptl_absorpt_process_details
;
SADABS-2016/2 (Bruker,2016/2) was used for absorption correction.
wR2(int) was 0.0679 before and 0.0444 after correction.
The Ratio of minimum to maximum transmission is 0.8768.
The \l/2 correction factor is Not present.
;
_exptl_crystal_colour white
_exptl_crystal_density_diffrn 1.311
_exptl_crystal_description block
_exptl_crystal_F_000 320
_exptl_crystal_size_max 0.2
_exptl_crystal_size_mid 0.15
_exptl_crystal_size_min 0.1
_refine_diff_density_max 0.445
_refine_diff_density_min -0.252
_refine_diff_density_rms 0.084
_refine_ls_extinction_method none
_refine_ls_goodness_of_fit_ref 1.092
_refine_ls_hydrogen_treatment constr
_refine_ls_matrix_type full
_refine_ls_number_parameters 202
_refine_ls_number_reflns 3034
_refine_ls_number_restraints 0
_refine_ls_restrained_S_all 1.092
_refine_ls_R_factor_all 0.0615
_refine_ls_R_factor_gt 0.0523
_refine_ls_shift/su_max 0.000
_refine_ls_shift/su_mean 0.000
_refine_ls_structure_factor_coef Fsqd
_refine_ls_weighting_details 'w=1/[\s^2^(Fo^2^)+(0.0982P)^2^+0.1398P] where P=(Fo^2^+2Fc^2^)/3'
_refine_ls_weighting_scheme calc
_refine_ls_wR_factor_gt 0.1593
_refine_ls_wR_factor_ref 0.1730
_reflns_Friedel_coverage 0.000
_reflns_number_gt 2583
_reflns_number_total 3034
_reflns_threshold_expression 'I > 2\s(I)'
_cod_data_source_file d4cc01695e2.cif
_cod_data_source_block 1_CCDC2
_cod_depositor_comments 'Adding full bibliography for 7133043--7133046.cif.'
_cod_database_code 7133046
_shelx_shelxl_version_number 2016/6
_shelx_space_group_comment
;
The symmetry employed for this shelxl refinement is uniquely defined
by the following loop, which should always be used as a source of
symmetry information in preference to the above space-group names.
They are only intended as comments.
;
_olex2_refinement_description
;
1. Fixed Uiso
 At 1.2 times of:
  All C(H) groups, All C(H,H) groups
 At 1.5 times of:
  All C(H,H,H) groups
2.a Ternary CH refined with riding coordinates:
 C00B(H00B)
2.b Secondary CH2 refined with riding coordinates:
 C00E(H00A,H00C)
2.c Aromatic/amide H refined with riding coordinates:
 C008(H008), C00D(H00D), C00F(H00F), C00G(H00G), C00I(H00I), C00J(H00J)
2.d Idealised Me refined as rotating group:
 C00K(H00E,H00H,H00K), C00L(H00L,H00M,H00N), C00M(H00O,H00P,H00Q)
;
_olex2_submission_special_instructions 'No special instructions were received'

loop_
_space_group_symop_operation_xyz
'x, y, z'
'-x, -y, -z'

loop_
_atom_site_label
_atom_site_type_symbol
_atom_site_fract_x
_atom_site_fract_y
_atom_site_fract_z
_atom_site_U_iso_or_equiv
_atom_site_adp_type
_atom_site_occupancy
_atom_site_site_symmetry_order
_atom_site_calc_flag
_atom_site_refinement_flags_posn
_atom_site_refinement_flags_adp
_atom_site_refinement_flags_occupancy
_atom_site_disorder_assembly
_atom_site_disorder_group
O001 O 0.0864(2) 0.66659(15) 0.93196(9) 0.0592(4) Uani 1 1 d . . . . .
O002 O 0.6209(2) 0.20193(16) 0.81986(9) 0.0598(4) Uani 1 1 d . . . . .
O003 O 0.2206(2) 0.11889(17) 0.82346(11) 0.0747(5) Uani 1 1 d . . . . .
O004 O 0.4865(2) 0.73406(18) 0.95888(12) 0.0811(5) Uani 1 1 d . . . . .
O005 O 0.6595(3) 0.85708(18) 0.46744(8) 0.0692(4) Uani 1 1 d . . . . .
C006 C 0.4116(3) 0.22898(19) 0.83095(10) 0.0452(4) Uani 1 1 d . . . . .
C007 C 0.6489(3) 0.66059(18) 0.68031(9) 0.0428(4) Uani 1 1 d . . . . .
C008 C 0.6486(3) 0.59575(19) 0.75300(10) 0.0452(4) Uani 1 1 d . . . . .
H008 H 0.792117 0.629163 0.788133 0.054 Uiso 1 1 calc R . . . .
C009 C 0.4429(3) 0.48540(19) 0.77286(9) 0.0445(4) Uani 1 1 d . . . . .
C00A C 0.4309(3) 0.61122(19) 0.62654(10) 0.0447(4) Uani 1 1 d . . . . .
C00B C 0.4461(3) 0.4171(2) 0.85187(10) 0.0450(4) Uani 1 1 d . . . . .
H00B H 0.605548 0.475582 0.883834 0.054 Uiso 1 1 calc R . . . .
C00C C 0.2927(3) 0.6307(2) 0.93353(10) 0.0468(4) Uani 1 1 d . . . . .
C00D C 0.4298(3) 0.6767(2) 0.55356(10) 0.0513(4) Uani 1 1 d . . . . .
H00D H 0.286603 0.644971 0.518387 0.062 Uiso 1 1 calc R . . . .
C00E C 0.2491(3) 0.4460(2) 0.90416(11) 0.0505(4) Uani 1 1 d . . . . .
H00A H 0.090870 0.394644 0.872101 0.061 Uiso 1 1 calc R . . . .
H00C H 0.247813 0.392056 0.950987 0.061 Uiso 1 1 calc R . . . .
C00F C 0.8613(3) 0.7743(2) 0.65848(11) 0.0547(4) Uani 1 1 d . . . . .
H00F H 1.006669 0.807680 0.692694 0.066 Uiso 1 1 calc R . . . .
C00G C 0.2255(3) 0.4358(2) 0.71848(12) 0.0577(5) Uani 1 1 d . . . . .
H00G H 0.084128 0.360055 0.731024 0.069 Uiso 1 1 calc R . . . .
C00H C 0.6376(4) 0.7855(2) 0.53529(10) 0.0525(4) Uani 1 1 d . . . . .
C00I C 0.8565(3) 0.8353(2) 0.58859(12) 0.0593(5) Uani 1 1 d . . . . .
H00I H 0.997830 0.910369 0.575568 0.071 Uiso 1 1 calc R . . . .
C00J C 0.2202(3) 0.4969(2) 0.64825(11) 0.0584(5) Uani 1 1 d . . . . .
H00J H 0.074879 0.462688 0.613948 0.070 Uiso 1 1 calc R . . . .
C00K C 0.6085(4) 0.0270(2) 0.79681(14) 0.0668(5) Uani 1 1 d . . . . .
H00E H 0.504104 -0.024329 0.746380 0.100 Uiso 1 1 calc GR . . . .
H00H H 0.544303 -0.032441 0.839109 0.100 Uiso 1 1 calc GR . . . .
H00K H 0.768972 0.021753 0.789659 0.100 Uiso 1 1 calc GR . . . .
C00L C 0.1058(4) 0.8396(2) 0.96330(15) 0.0688(5) Uani 1 1 d . . . . .
H00L H 0.228366 0.913102 0.937723 0.103 Uiso 1 1 calc GR . . . .
H00M H 0.150161 0.865996 1.021507 0.103 Uiso 1 1 calc GR . . . .
H00N H -0.048085 0.855120 0.951542 0.103 Uiso 1 1 calc GR . . . .
C00M C 0.4487(5) 0.8095(3) 0.40976(12) 0.0748(6) Uani 1 1 d . . . . .
H00O H 0.486295 0.869353 0.365634 0.112 Uiso 1 1 calc GR . . . .
H00P H 0.319648 0.837116 0.436272 0.112 Uiso 1 1 calc GR . . . .
H00Q H 0.398168 0.690118 0.388471 0.112 Uiso 1 1 calc GR . . . .

loop_
_atom_site_aniso_label
_atom_site_aniso_U_11
_atom_site_aniso_U_22
_atom_site_aniso_U_33
_atom_site_aniso_U_23
_atom_site_aniso_U_13
_atom_site_aniso_U_12
O001 0.0488(7) 0.0493(7) 0.0801(9) 0.0066(6) 0.0050(6) 0.0206(5)
O002 0.0488(6) 0.0473(7) 0.0842(9) 0.0060(6) 0.0132(6) 0.0199(5)
O003 0.0490(7) 0.0457(7) 0.1246(13) 0.0120(7) 0.0066(7) 0.0121(6)
O004 0.0502(8) 0.0565(8) 0.1243(13) -0.0085(8) -0.0021(8) 0.0161(6)
O005 0.0883(10) 0.0603(8) 0.0531(7) 0.0235(6) 0.0126(6) 0.0091(7)
C006 0.0444(8) 0.0425(8) 0.0495(8) 0.0105(6) 0.0042(6) 0.0149(6)
C007 0.0428(8) 0.0361(7) 0.0473(8) 0.0056(6) 0.0077(6) 0.0110(6)
C008 0.0425(8) 0.0421(8) 0.0474(8) 0.0064(6) 0.0026(6) 0.0104(6)
C009 0.0447(8) 0.0422(8) 0.0462(8) 0.0091(6) 0.0062(6) 0.0132(6)
C00A 0.0450(8) 0.0407(8) 0.0475(8) 0.0104(6) 0.0069(6) 0.0117(6)
C00B 0.0419(8) 0.0422(8) 0.0506(8) 0.0087(6) 0.0068(6) 0.0134(6)
C00C 0.0447(8) 0.0475(8) 0.0500(8) 0.0099(6) 0.0082(6) 0.0172(7)
C00D 0.0556(9) 0.0475(9) 0.0496(9) 0.0127(7) 0.0032(7) 0.0141(7)
C00E 0.0504(9) 0.0469(9) 0.0564(9) 0.0131(7) 0.0122(7) 0.0168(7)
C00F 0.0460(9) 0.0530(9) 0.0590(10) 0.0134(7) 0.0067(7) 0.0062(7)
C00G 0.0426(8) 0.0609(10) 0.0634(10) 0.0240(8) 0.0052(7) 0.0024(7)
C00H 0.0685(10) 0.0423(8) 0.0467(8) 0.0120(6) 0.0146(7) 0.0151(7)
C00I 0.0548(10) 0.0542(10) 0.0637(10) 0.0184(8) 0.0163(8) 0.0058(8)
C00J 0.0423(8) 0.0649(11) 0.0612(10) 0.0224(8) -0.0022(7) 0.0039(8)
C00K 0.0644(11) 0.0523(10) 0.0889(14) 0.0071(9) 0.0107(10) 0.0295(9)
C00L 0.0677(12) 0.0487(10) 0.0959(15) 0.0118(9) 0.0179(10) 0.0274(9)
C00M 0.1090(17) 0.0614(12) 0.0517(10) 0.0183(8) 0.0031(10) 0.0219(11)

loop_
_atom_type_symbol
_atom_type_description
_atom_type_scat_dispersion_real
_atom_type_scat_dispersion_imag
_atom_type_scat_source
C C 0.0181 0.0091 'International Tables Vol C Tables 4.2.6.8 and 6.1.1.4'
H H 0.0000 0.0000 'International Tables Vol C Tables 4.2.6.8 and 6.1.1.4'
O O 0.0492 0.0322 'International Tables Vol C Tables 4.2.6.8 and 6.1.1.4'

loop_
_geom_angle_atom_site_label_1
_geom_angle_atom_site_label_2
_geom_angle_atom_site_label_3
_geom_angle
_geom_angle_site_symmetry_1
_geom_angle_site_symmetry_3
_geom_angle_publ_flag
C00C O001 C00L 116.50(14) . . ?
C006 O002 C00K 116.29(14) . . ?
C00H O005 C00M 117.35(16) . . ?
O002 C006 C00B 111.53(13) . . ?
O003 C006 O002 123.63(15) . . ?
O003 C006 C00B 124.82(14) . . ?
C008 C007 C00A 119.66(14) . . ?
C008 C007 C00F 122.34(15) . . ?
C00F C007 C00A 118.00(15) . . ?
C007 C008 H008 119.2 . . ?
C009 C008 C007 121.63(14) . . ?
C009 C008 H008 119.2 . . ?
C008 C009 C00B 120.84(14) . . ?
C008 C009 C00G 118.40(15) . . ?
C00G C009 C00B 120.76(14) . . ?
C007 C00A C00D 119.92(15) . . ?
C00J C00A C007 117.78(15) . . ?
C00J C00A C00D 122.30(15) . . ?
C006 C00B C009 109.55(13) . . ?
C006 C00B H00B 108.5 . . ?
C006 C00B C00E 109.71(13) . . ?
C009 C00B H00B 108.5 . . ?
C00E C00B C009 112.08(13) . . ?
C00E C00B H00B 108.5 . . ?
O001 C00C C00E 111.87(14) . . ?
O004 C00C O001 123.03(16) . . ?
O004 C00C C00E 125.02(15) . . ?
C00A C00D H00D 120.0 . . ?
C00H C00D C00A 119.97(16) . . ?
C00H C00D H00D 120.0 . . ?
C00B C00E H00A 109.4 . . ?
C00B C00E H00C 109.4 . . ?
C00C C00E C00B 111.26(13) . . ?
C00C C00E H00A 109.4 . . ?
C00C C00E H00C 109.4 . . ?
H00A C00E H00C 108.0 . . ?
C007 C00F H00F 119.4 . . ?
C00I C00F C007 121.19(16) . . ?
C00I C00F H00F 119.4 . . ?
C009 C00G H00G 119.4 . . ?
C00J C00G C009 121.25(15) . . ?
C00J C00G H00G 119.4 . . ?
O005 C00H C00I 114.01(16) . . ?
C00D C00H O005 125.46(17) . . ?
C00D C00H C00I 120.53(16) . . ?
C00F C00I C00H 120.39(16) . . ?
C00F C00I H00I 119.8 . . ?
C00H C00I H00I 119.8 . . ?
C00A C00J H00J 119.4 . . ?
C00G C00J C00A 121.28(15) . . ?
C00G C00J H00J 119.4 . . ?
O002 C00K H00E 109.5 . . ?
O002 C00K H00H 109.5 . . ?
O002 C00K H00K 109.5 . . ?
H00E C00K H00H 109.5 . . ?
H00E C00K H00K 109.5 . . ?
H00H C00K H00K 109.5 . . ?
O001 C00L H00L 109.5 . . ?
O001 C00L H00M 109.5 . . ?
O001 C00L H00N 109.5 . . ?
H00L C00L H00M 109.5 . . ?
H00L C00L H00N 109.5 . . ?
H00M C00L H00N 109.5 . . ?
O005 C00M H00O 109.5 . . ?
O005 C00M H00P 109.5 . . ?
O005 C00M H00Q 109.5 . . ?
H00O C00M H00P 109.5 . . ?
H00O C00M H00Q 109.5 . . ?
H00P C00M H00Q 109.5 . . ?

loop_
_geom_bond_atom_site_label_1
_geom_bond_atom_site_label_2
_geom_bond_distance
_geom_bond_site_symmetry_2
_geom_bond_publ_flag
O001 C00C 1.327(2) . ?
O001 C00L 1.441(2) . ?
O002 C006 1.323(2) . ?
O002 C00K 1.449(2) . ?
O003 C006 1.191(2) . ?
O004 C00C 1.193(2) . ?
O005 C00H 1.367(2) . ?
O005 C00M 1.423(3) . ?
C006 C00B 1.523(2) . ?
C007 C008 1.414(2) . ?
C007 C00A 1.417(2) . ?
C007 C00F 1.417(2) . ?
C008 H008 0.9300 . ?
C008 C009 1.364(2) . ?
C009 C00B 1.529(2) . ?
C009 C00G 1.420(2) . ?
C00A C00D 1.422(2) . ?
C00A C00J 1.412(2) . ?
C00B H00B 0.9800 . ?
C00B C00E 1.528(2) . ?
C00C C00E 1.498(2) . ?
C00D H00D 0.9300 . ?
C00D C00H 1.356(3) . ?
C00E H00A 0.9700 . ?
C00E H00C 0.9700 . ?
C00F H00F 0.9300 . ?
C00F C00I 1.357(3) . ?
C00G H00G 0.9300 . ?
C00G C00J 1.362(3) . ?
C00H C00I 1.417(3) . ?
C00I H00I 0.9300 . ?
C00J H00J 0.9300 . ?
C00K H00E 0.9600 . ?
C00K H00H 0.9600 . ?
C00K H00K 0.9600 . ?
C00L H00L 0.9600 . ?
C00L H00M 0.9600 . ?
C00L H00N 0.9600 . ?
C00M H00O 0.9600 . ?
C00M H00P 0.9600 . ?
C00M H00Q 0.9600 . ?
